data_4500527
loop_
_publ_author_name
'Feng, Rui'
'Chen, Lian'
'Chen, Qi-Hui'
'Shan, Xiao-Chen'
'Gai, Yan-Li'
'Jiang, Fei-Long'
'Hong, Mao-Chun'

_publ_section_title
;
 Novel Luminescent Three-Dimensional Heterometallic Complexes with 2-Fold
 Interpenetrating (3,6)-Connected Nets
;
_journal_issue 5
_journal_name_full 'Crystal Growth &amp; Design'
_journal_page_first 1705
_journal_paper_doi 10.1021/cg101642j
_journal_volume 11
_journal_year 2011
_chemical_formula_moiety 'C26 H19 Er N4 O12 Zn, O'
_chemical_formula_sum 'C26 H21 Er N4 O13 Zn'
_chemical_formula_weight 830.10
_chemical_name_systematic
; 
 ? 
;
_space_group_IT_number 14
_symmetry_cell_setting monoclinic
_symmetry_space_group_name_Hall '-P 2ybc'
_symmetry_space_group_name_H-M 'P 1 21/c 1'
_atom_sites_solution_hydrogens geom
_atom_sites_solution_primary direct
_atom_sites_solution_secondary difmap
_audit_creation_method SHELXL-97
_cell_angle_alpha 90.00
_cell_angle_beta 93.328(4)
_cell_angle_gamma 90.00
_cell_formula_units_Z 4
_cell_length_a 7.7470(17)
_cell_length_b 12.440(3)
_cell_length_c 29.949(7)
_cell_measurement_reflns_used 6858
_cell_measurement_temperature 293(2)
_cell_measurement_theta_max 27.4835
_cell_measurement_theta_min 3.0348
_cell_volume 2881.4(12)
_computing_structure_refinement 'SHELXL-97 (Sheldrick, 1997)'
_computing_structure_solution 'SHELXS-97 (Sheldrick, 1990)'
_diffrn_ambient_temperature 293(2)
_diffrn_measured_fraction_theta_full 0.990
_diffrn_measured_fraction_theta_max 0.990
_diffrn_measurement_device_type
;
Mercury70 (2x2 bin mode)
;
_diffrn_measurement_method CCD_Profile_fitting
_diffrn_radiation_monochromator graphite
_diffrn_radiation_source 'fine-focus sealed tube'
_diffrn_radiation_type MoK\a
_diffrn_radiation_wavelength 0.71073
_diffrn_reflns_av_R_equivalents 0.0340
_diffrn_reflns_av_sigmaI/netI 0.0379
_diffrn_reflns_limit_h_max 10
_diffrn_reflns_limit_h_min -9
_diffrn_reflns_limit_k_max 16
_diffrn_reflns_limit_k_min -14
_diffrn_reflns_limit_l_max 38
_diffrn_reflns_limit_l_min -38
_diffrn_reflns_number 21893
_diffrn_reflns_theta_full 27.49
_diffrn_reflns_theta_max 27.49
_diffrn_reflns_theta_min 2.13
_diffrn_standards_number 6825
_exptl_absorpt_coefficient_mu 3.800
_exptl_absorpt_correction_T_max 0.7025
_exptl_absorpt_correction_T_min 0.6584
_exptl_absorpt_correction_type multi-scan
_exptl_crystal_colour Pink
_exptl_crystal_density_diffrn 1.914
_exptl_crystal_density_method 'not measured'
_exptl_crystal_description Prism
_exptl_crystal_F_000 1628
_exptl_crystal_size_max 0.12
_exptl_crystal_size_mid 0.10
_exptl_crystal_size_min 0.10
_refine_diff_density_max 1.707
_refine_diff_density_min -1.018
_refine_diff_density_rms 0.138
_refine_ls_extinction_method none
_refine_ls_goodness_of_fit_ref 1.064
_refine_ls_hydrogen_treatment constr
_refine_ls_matrix_type full
_refine_ls_number_parameters 407
_refine_ls_number_reflns 6533
_refine_ls_number_restraints 0
_refine_ls_restrained_S_all 1.064
_refine_ls_R_factor_all 0.0466
_refine_ls_R_factor_gt 0.0389
_refine_ls_shift/su_max 0.001
_refine_ls_shift/su_mean 0.000
_refine_ls_structure_factor_coef Fsqd
_refine_ls_weighting_details 'calc w=1/[\s^2^(Fo^2^)+(0.0437P)^2^+7.5833P] where P=(Fo^2^+2Fc^2^)/3'
_refine_ls_weighting_scheme calc
_refine_ls_wR_factor_gt 0.0898
_refine_ls_wR_factor_ref 0.0953
_reflns_number_gt 5720
_reflns_number_total 6533
_reflns_threshold_expression >2sigma(I)
_cod_data_source_file cg101642j_si_002.cif
_cod_data_source_block complex6
_cod_depositor_comments
;
The following automatic conversions were performed:

'_exptl_absorpt_correction_type' value 'Multi-scan' changed to
'multi-scan' according to
/home/saulius/struct/CIF-dictionaries/cif_core.dic dictionary named
'cif_core.dic' version 2.4.1 from 2010-06-29.

Automatic conversion script
Id: cif_fix_values 1715 2011-07-08 13:25:40Z adriana 
;
_cod_original_cell_volume 2881.3(11)
_cod_original_sg_symbol_Hall -P_2ybc
_cod_original_sg_symbol_H-M P_21/c
_cod_database_code 4500527

loop_
_symmetry_equiv_pos_as_xyz
'x, y, z'
'-x, y+1/2, -z+1/2'
'-x, -y, -z'
'x, -y-1/2, z-1/2'

loop_
_atom_site_label
_atom_site_type_symbol
_atom_site_fract_x
_atom_site_fract_y
_atom_site_fract_z
_atom_site_U_iso_or_equiv
_atom_site_adp_type
_atom_site_occupancy
_atom_site_symmetry_multiplicity
_atom_site_calc_flag
_atom_site_refinement_flags
Er1 Er 0.53164(2) 0.446644(15) 0.066030(7) 0.01905(8) Uani 1 1 d .
Zn1 Zn 1.21121(6) 0.45208(4) 0.329231(17) 0.01871(12) Uani 1 1 d .
N3 N 1.0298(5) 0.4447(3) 0.27094(12) 0.0200(8) Uani 1 1 d .
C21 C 1.5628(6) 0.2326(4) 0.26303(18) 0.0310(11) Uani 1 1 d .
H21 H 1.6695 0.2008 0.2703 0.037 Uiso 1 1 calc R
C15 C 0.8227(6) 0.4311(3) 0.19200(15) 0.0210(9) Uani 1 1 d .
O6 O 0.7358(5) 0.3580(3) 0.12048(12) 0.0351(8) Uani 1 1 d .
C23 C 0.7113(6) 0.4286(4) 0.14898(16) 0.0238(9) Uani 1 1 d .
N4 N 1.3366(5) 0.3499(3) 0.28341(12) 0.0215(8) Uani 1 1 d .
C14 C 0.7705(6) 0.4894(4) 0.22832(17) 0.0319(11) Uani 1 1 d .
H14 H 0.6649 0.5251 0.2266 0.038 Uiso 1 1 calc R
C13 C 0.8759(6) 0.4942(4) 0.26679(17) 0.0297(11) Uani 1 1 d .
H13 H 0.8389 0.5333 0.2909 0.036 Uiso 1 1 calc R
C20 C 1.4761(6) 0.2115(4) 0.22264(16) 0.0245(10) Uani 1 1 d .
C18 C 1.2535(5) 0.3325(3) 0.24356(14) 0.0207(9) Uani 1 1 d .
C19 C 1.3205(6) 0.2642(4) 0.21213(16) 0.0254(10) Uani 1 1 d .
H19 H 1.2622 0.2539 0.1844 0.031 Uiso 1 1 calc R
O5 O 0.5987(5) 0.5002(3) 0.14268(12) 0.0395(9) Uani 1 1 d .
C17 C 1.0815(6) 0.3871(3) 0.23609(15) 0.0205(9) Uani 1 1 d .
C16 C 0.9808(6) 0.3790(4) 0.19650(15) 0.0235(9) Uani 1 1 d .
H16 H 1.0193 0.3386 0.1729 0.028 Uiso 1 1 calc R
O4 O 0.2675(4) 0.5007(3) 0.09816(12) 0.0298(8) Uani 1 1 d .
O3 O 0.4189(4) 0.6294(2) 0.06917(11) 0.0244(7) Uani 1 1 d .
C12 C 0.2939(6) 0.5978(3) 0.09111(15) 0.0217(9) Uani 1 1 d .
C8 C 0.1716(6) 0.6793(3) 0.10905(15) 0.0195(9) Uani 1 1 d .
C24 C 1.5398(6) 0.1269(4) 0.19085(16) 0.0271(10) Uani 1 1 d .
O8 O 1.6919(4) 0.0930(3) 0.19846(12) 0.0279(7) Uani 1 1 d .
C6 C 0.0684(5) 0.8596(3) 0.11645(14) 0.0190(8) Uani 1 1 d .
C7 C 0.1883(6) 0.7886(3) 0.10055(15) 0.0219(9) Uani 1 1 d .
H7 H 0.2789 0.8138 0.0844 0.026 Uiso 1 1 calc R
C9 C 0.0359(6) 0.6448(3) 0.13326(16) 0.0274(10) Uani 1 1 d .
H9 H 0.0215 0.5721 0.1392 0.033 Uiso 1 1 calc R
C10 C -0.0775(7) 0.7193(4) 0.14843(19) 0.0322(11) Uani 1 1 d .
H10 H -0.1681 0.6955 0.1649 0.039 Uiso 1 1 calc R
N2 N -0.0631(5) 0.8252(3) 0.14045(13) 0.0224(8) Uani 1 1 d .
C5 C 0.0742(5) 0.9782(3) 0.10857(14) 0.0180(8) Uani 1 1 d .
C3 C 0.2023(6) 1.1392(3) 0.08255(15) 0.0213(9) Uani 1 1 d .
C4 C 0.1987(6) 1.0276(4) 0.08459(15) 0.0216(9) Uani 1 1 d .
H4 H 0.2790 0.9869 0.0700 0.026 Uiso 1 1 calc R
O7 O 1.4333(6) 0.0938(4) 0.16177(16) 0.0620(14) Uani 1 1 d .
C22 C 1.4895(6) 0.3019(4) 0.29288(17) 0.0303(11) Uani 1 1 d .
H22 H 1.5480 0.3155 0.3203 0.036 Uiso 1 1 calc R
O9 O 0.6499(4) 0.5464(3) -0.00081(11) 0.0261(7) Uani 1 1 d .
O1 O 0.3785(4) 1.2917(2) 0.07863(12) 0.0295(7) Uani 1 1 d .
N1 N -0.0501(5) 1.0358(3) 0.12795(13) 0.0203(8) Uani 1 1 d .
O2 O 0.4476(5) 1.1486(3) 0.03839(14) 0.0406(10) Uani 1 1 d .
C1 C -0.0554(6) 1.1421(4) 0.12185(16) 0.0253(10) Uani 1 1 d .
H1 H -0.1464 1.1808 0.1329 0.030 Uiso 1 1 calc R
C2 C 0.0685(6) 1.1963(3) 0.09991(16) 0.0257(10) Uani 1 1 d .
H2 H 0.0626 1.2706 0.0967 0.031 Uiso 1 1 calc R
C11 C 0.3551(6) 1.1974(3) 0.06472(16) 0.0244(9) Uani 1 1 d .
O10 O 0.7996(5) 0.5385(3) 0.06257(13) 0.0402(10) Uani 1 1 d .
C25 C 0.7853(6) 0.5715(4) 0.02327(17) 0.0283(10) Uani 1 1 d .
C26 C 0.9225(8) 0.6367(6) 0.0040(2) 0.0553(18) Uani 1 1 d .
H26A H 0.8935 0.7115 0.0058 0.083 Uiso 1 1 calc R
H26B H 0.9324 0.6170 -0.0268 0.083 Uiso 1 1 calc R
H26C H 1.0307 0.6238 0.0204 0.083 Uiso 1 1 calc R
O13 O 0.6779(13) 0.9632(7) 0.0384(2) 0.130(3) Uani 1 1 d .
O12 O 0.6611(4) 0.3167(3) 0.02050(12) 0.0295(7) Uani 1 1 d .
O11 O 1.4185(4) 0.4324(3) 0.37636(12) 0.0334(8) Uani 1 1 d .
H12B H 0.6235 0.2561 0.0187 0.040 Uiso 1 1 d R
H12A H 0.6402 0.3211 -0.0090 0.040 Uiso 1 1 d R
H11B H 1.3947 0.4402 0.3995 0.040 Uiso 1 1 d R
H11A H 1.4792 0.4805 0.3712 0.040 Uiso 1 1 d R

loop_
_atom_site_aniso_label
_atom_site_aniso_U_11
_atom_site_aniso_U_22
_atom_site_aniso_U_33
_atom_site_aniso_U_23
_atom_site_aniso_U_13
_atom_site_aniso_U_12
Er1 0.01811(12) 0.01559(11) 0.02336(12) -0.00058(7) 0.00029(8) 0.00140(7)
Zn1 0.0169(3) 0.0193(3) 0.0204(3) -0.00166(19) 0.0048(2) -0.00158(18)
N3 0.0192(19) 0.0220(19) 0.0188(18) -0.0026(15) 0.0022(14) 0.0006(14)
C21 0.017(2) 0.034(3) 0.041(3) -0.005(2) 0.001(2) 0.0110(19)
C15 0.026(2) 0.017(2) 0.021(2) 0.0024(17) 0.0010(18) 0.0001(17)
O6 0.047(2) 0.0257(18) 0.0310(19) -0.0055(15) -0.0124(16) 0.0088(15)
C23 0.021(2) 0.025(2) 0.025(2) 0.0017(19) 0.0029(18) -0.0009(17)
N4 0.0188(18) 0.027(2) 0.0191(18) -0.0058(15) 0.0041(14) 0.0061(15)
C14 0.021(2) 0.041(3) 0.033(3) -0.004(2) 0.000(2) 0.016(2)
C13 0.025(2) 0.038(3) 0.026(2) -0.010(2) 0.005(2) 0.010(2)
C20 0.023(2) 0.021(2) 0.030(2) -0.0010(19) 0.0038(19) 0.0065(17)
C18 0.019(2) 0.021(2) 0.022(2) -0.0008(18) 0.0015(17) 0.0030(16)
C19 0.022(2) 0.027(2) 0.027(2) -0.0060(19) -0.0006(18) 0.0092(18)
O5 0.038(2) 0.048(2) 0.0317(19) -0.0041(17) -0.0070(16) 0.0236(18)
C17 0.018(2) 0.018(2) 0.025(2) 0.0027(17) 0.0010(17) 0.0019(16)
C16 0.029(2) 0.019(2) 0.023(2) -0.0033(17) 0.0011(18) 0.0066(17)
O4 0.0297(18) 0.0158(15) 0.045(2) 0.0017(14) 0.0110(16) 0.0028(13)
O3 0.0251(17) 0.0185(15) 0.0302(17) -0.0013(13) 0.0073(14) 0.0035(12)
C12 0.022(2) 0.016(2) 0.026(2) -0.0041(18) 0.0013(18) 0.0021(16)
C8 0.022(2) 0.0121(19) 0.025(2) -0.0038(16) 0.0016(17) 0.0015(15)
C24 0.027(2) 0.029(2) 0.026(2) -0.005(2) 0.0042(19) 0.0092(19)
O8 0.0228(17) 0.0267(17) 0.0343(19) -0.0063(15) 0.0027(14) 0.0063(13)
C6 0.018(2) 0.017(2) 0.022(2) 0.0003(17) 0.0042(16) 0.0004(16)
C7 0.021(2) 0.017(2) 0.029(2) -0.0019(18) 0.0056(18) -0.0008(16)
C9 0.038(3) 0.010(2) 0.035(3) -0.0006(18) 0.011(2) -0.0023(18)
C10 0.032(3) 0.018(2) 0.049(3) 0.002(2) 0.021(2) -0.0014(19)
N2 0.0229(19) 0.0156(17) 0.030(2) -0.0017(15) 0.0087(16) 0.0008(14)
C5 0.020(2) 0.0138(19) 0.021(2) -0.0019(16) 0.0038(17) -0.0002(15)
C3 0.026(2) 0.016(2) 0.022(2) 0.0010(17) 0.0070(18) -0.0018(16)
C4 0.021(2) 0.020(2) 0.024(2) 0.0023(18) 0.0050(18) -0.0002(17)
O7 0.049(3) 0.076(3) 0.058(3) -0.037(3) -0.022(2) 0.035(2)
C22 0.020(2) 0.041(3) 0.029(2) -0.011(2) -0.0027(19) 0.007(2)
O9 0.0181(16) 0.0301(18) 0.0294(18) -0.0007(14) -0.0038(13) -0.0034(12)
O1 0.0307(18) 0.0160(15) 0.042(2) -0.0028(14) 0.0077(15) -0.0047(13)
N1 0.0214(19) 0.0170(17) 0.0230(19) 0.0030(15) 0.0066(15) 0.0049(14)
O2 0.046(2) 0.0218(18) 0.057(2) -0.0102(17) 0.029(2) -0.0075(16)
C1 0.030(2) 0.017(2) 0.030(2) 0.0037(18) 0.013(2) 0.0059(18)
C2 0.035(3) 0.012(2) 0.030(2) -0.0015(18) 0.006(2) 0.0013(17)
C11 0.029(2) 0.017(2) 0.028(2) 0.0035(18) 0.0050(19) -0.0018(17)
O10 0.033(2) 0.055(2) 0.031(2) 0.0127(18) -0.0072(16) -0.0179(17)
C25 0.019(2) 0.034(3) 0.032(3) 0.003(2) -0.0007(19) -0.0037(19)
C26 0.040(3) 0.072(5) 0.052(4) 0.022(3) -0.008(3) -0.027(3)
O13 0.197(9) 0.134(7) 0.060(4) -0.008(4) 0.008(5) 0.000(6)
O12 0.0324(19) 0.0222(16) 0.0347(19) -0.0006(14) 0.0090(15) 0.0015(14)
O11 0.0279(19) 0.037(2) 0.035(2) 0.0040(16) -0.0058(15) -0.0073(15)

loop_
_atom_type_symbol
_atom_type_description
_atom_type_scat_dispersion_real
_atom_type_scat_dispersion_imag
_atom_type_scat_source
C C 0.0033 0.0016 'International Tables Vol C Tables 4.2.6.8 and 6.1.1.4'
H H 0.0000 0.0000 'International Tables Vol C Tables 4.2.6.8 and 6.1.1.4'
N N 0.0061 0.0033 'International Tables Vol C Tables 4.2.6.8 and 6.1.1.4'
O O 0.0106 0.0060 'International Tables Vol C Tables 4.2.6.8 and 6.1.1.4'
Zn Zn 0.2839 1.4301 'International Tables Vol C Tables 4.2.6.8 and 6.1.1.4'
Er Er -0.2586 4.9576 'International Tables Vol C Tables 4.2.6.8 and 6.1.1.4'

loop_
_geom_angle_atom_site_label_1
_geom_angle_atom_site_label_2
_geom_angle_atom_site_label_3
_geom_angle
_geom_angle_site_symmetry_1
_geom_angle_site_symmetry_3
O1 Er1 O9 82.98(12) 1_545 3_665
O1 Er1 O10 150.21(13) 1_545 .
O9 Er1 O10 115.44(12) 3_665 .
O1 Er1 O12 76.31(12) 1_545 .
O9 Er1 O12 78.44(12) 3_665 .
O10 Er1 O12 84.44(14) . .
O1 Er1 O4 73.20(11) 1_545 .
O9 Er1 O4 80.77(12) 3_665 .
O10 Er1 O4 130.37(13) . .
O12 Er1 O4 144.80(12) . .
O1 Er1 O5 99.15(14) 1_545 .
O9 Er1 O5 150.16(12) 3_665 .
O10 Er1 O5 76.64(14) . .
O12 Er1 O5 131.17(12) . .
O4 Er1 O5 71.59(12) . .
O1 Er1 O3 125.75(11) 1_545 .
O9 Er1 O3 78.37(11) 3_665 .
O10 Er1 O3 82.47(13) . .
O12 Er1 O3 145.17(11) . .
O4 Er1 O3 53.81(11) . .
O5 Er1 O3 76.37(12) . .
O1 Er1 O6 80.46(12) 1_545 .
O9 Er1 O6 154.13(11) 3_665 .
O10 Er1 O6 73.47(13) . .
O12 Er1 O6 78.41(12) . .
O4 Er1 O6 112.85(13) . .
O5 Er1 O6 53.19(11) . .
O3 Er1 O6 127.50(11) . .
O1 Er1 O9 137.85(11) 1_545 .
O9 Er1 O9 63.66(12) 3_665 .
O10 Er1 O9 51.82(11) . .
O12 Er1 O9 72.51(11) . .
O4 Er1 O9 121.77(11) . .
O5 Er1 O9 122.69(13) . .
O3 Er1 O9 74.02(11) . .
O6 Er1 O9 119.15(12) . .
O1 Er1 C12 99.60(13) 1_545 .
O9 Er1 C12 79.86(12) 3_665 .
O10 Er1 C12 106.37(14) . .
O12 Er1 C12 158.25(12) . .
O4 Er1 C12 26.70(12) . .
O5 Er1 C12 70.41(12) . .
O3 Er1 C12 27.19(12) . .
O6 Er1 C12 122.42(13) . .
O9 Er1 C12 99.01(12) . .
O1 Er1 C23 91.24(13) 1_545 .
O9 Er1 C23 172.72(12) 3_665 .
O10 Er1 C23 71.66(13) . .
O12 Er1 C23 104.56(13) . .
O4 Er1 C23 93.35(13) . .
O5 Er1 C23 26.70(12) . .
O3 Er1 C23 101.68(12) . .
O6 Er1 C23 26.58(12) . .
O9 Er1 C23 123.48(12) . .
C12 Er1 C23 96.82(14) . .
O1 Er1 C25 154.04(14) 1_545 .
O9 Er1 C25 90.08(13) 3_665 .
O10 Er1 C25 25.37(13) . .
O12 Er1 C25 77.80(13) . .
O4 Er1 C25 130.41(13) . .
O5 Er1 C25 99.21(15) . .
O3 Er1 C25 76.61(13) . .
O6 Er1 C25 96.18(13) . .
O9 Er1 C25 26.46(12) . .
C12 Er1 C25 103.76(14) . .
C23 Er1 C25 97.03(14) . .
O11 Zn1 O8 94.96(13) . 2_855
O11 Zn1 N1 96.06(15) . 2_645
O8 Zn1 N1 93.75(14) 2_855 2_645
O11 Zn1 N4 90.22(14) . .
O8 Zn1 N4 93.25(14) 2_855 .
N1 Zn1 N4 170.15(14) 2_645 .
O11 Zn1 N2 92.07(14) . 2_645
O8 Zn1 N2 168.27(14) 2_855 2_645
N1 Zn1 N2 76.15(14) 2_645 2_645
N4 Zn1 N2 96.10(14) . 2_645
O11 Zn1 N3 166.14(14) . .
O8 Zn1 N3 86.99(13) 2_855 .
N1 Zn1 N3 97.50(14) 2_645 .
N4 Zn1 N3 75.96(14) . .
N2 Zn1 N3 88.43(14) 2_645 .
C13 N3 C17 118.4(4) . .
C13 N3 Zn1 125.7(3) . .
C17 N3 Zn1 115.9(3) . .
C20 C21 C22 119.2(4) . .
C20 C21 H21 120.4 . .
C22 C21 H21 120.4 . .
C16 C15 C14 117.7(4) . .
C16 C15 C23 122.1(4) . .
C14 C15 C23 120.2(4) . .
C23 O6 Er1 91.2(3) . .
O6 C23 O5 122.0(4) . .
O6 C23 C15 119.8(4) . .
O5 C23 C15 118.2(4) . .
O6 C23 Er1 62.2(2) . .
O5 C23 Er1 60.1(3) . .
C15 C23 Er1 172.4(3) . .
C22 N4 C18 119.2(4) . .
C22 N4 Zn1 123.8(3) . .
C18 N4 Zn1 117.0(3) . .
C13 C14 C15 119.6(4) . .
C13 C14 H14 120.2 . .
C15 C14 H14 120.2 . .
N3 C13 C14 122.6(4) . .
N3 C13 H13 118.7 . .
C14 C13 H13 118.7 . .
C21 C20 C19 118.8(4) . .
C21 C20 C24 121.6(4) . .
C19 C20 C24 119.5(4) . .
N4 C18 C19 121.5(4) . .
N4 C18 C17 115.8(4) . .
C19 C18 C17 122.6(4) . .
C18 C19 C20 119.2(4) . .
C18 C19 H19 120.4 . .
C20 C19 H19 120.4 . .
C23 O5 Er1 93.2(3) . .
N3 C17 C16 121.6(4) . .
N3 C17 C18 115.3(4) . .
C16 C17 C18 123.1(4) . .
C15 C16 C17 120.0(4) . .
C15 C16 H16 120.0 . .
C17 C16 H16 120.0 . .
C12 O4 Er1 92.9(3) . .
C12 O3 Er1 91.0(3) . .
O4 C12 O3 121.9(4) . .
O4 C12 C8 118.6(4) . .
O3 C12 C8 119.5(4) . .
O4 C12 Er1 60.4(2) . .
O3 C12 Er1 61.8(2) . .
C8 C12 Er1 174.8(3) . .
C9 C8 C7 118.8(4) . .
C9 C8 C12 119.5(4) . .
C7 C8 C12 121.7(4) . .
O7 C24 O8 126.6(4) . .
O7 C24 C20 116.4(4) . .
O8 C24 C20 116.9(4) . .
C24 O8 Zn1 124.1(3) . 2_845
N2 C6 C7 121.5(4) . .
N2 C6 C5 115.3(4) . .
C7 C6 C5 123.2(4) . .
C6 C7 C8 119.2(4) . .
C6 C7 H7 120.4 . .
C8 C7 H7 120.4 . .
C10 C9 C8 119.1(4) . .
C10 C9 H9 120.5 . .
C8 C9 H9 120.5 . .
N2 C10 C9 122.8(4) . .
N2 C10 H10 118.6 . .
C9 C10 H10 118.6 . .
C10 N2 C6 118.5(4) . .
C10 N2 Zn1 125.7(3) . 2_655
C6 N2 Zn1 115.1(3) . 2_655
N1 C5 C4 121.5(4) . .
N1 C5 C6 115.2(4) . .
C4 C5 C6 123.4(4) . .
C2 C3 C4 118.6(4) . .
C2 C3 C11 120.4(4) . .
C4 C3 C11 120.8(4) . .
C5 C4 C3 119.0(4) . .
C5 C4 H4 120.5 . .
C3 C4 H4 120.5 . .
N4 C22 C21 122.0(4) . .
N4 C22 H22 119.0 . .
C21 C22 H22 119.0 . .
C25 O9 Er1 153.7(3) . 3_665
C25 O9 Er1 89.8(3) . .
Er1 O9 Er1 116.34(12) 3_665 .
C11 O1 Er1 142.5(3) . 1_565
C1 N1 C5 118.8(4) . .
C1 N1 Zn1 123.8(3) . 2_655
C5 N1 Zn1 117.2(3) . 2_655
N1 C1 C2 122.4(4) . .
N1 C1 H1 118.8 . .
C2 C1 H1 118.8 . .
C1 C2 C3 119.2(4) . .
C1 C2 H2 120.4 . .
C3 C2 H2 120.4 . .
O1 C11 O2 125.8(4) . .
O1 C11 C3 115.6(4) . .
O2 C11 C3 118.6(4) . .
C25 O10 Er1 99.8(3) . .
O10 C25 O9 118.6(4) . .
O10 C25 C26 121.5(5) . .
O9 C25 C26 119.9(5) . .
O10 C25 Er1 54.9(3) . .
O9 C25 Er1 63.7(3) . .
C26 C25 Er1 176.3(4) . .
C25 C26 H26A 109.5 . .
C25 C26 H26B 109.5 . .
H26A C26 H26B 109.5 . .
C25 C26 H26C 109.5 . .
H26A C26 H26C 109.5 . .
H26B C26 H26C 109.5 . .
Er1 O12 H12B 120.7 . .
Er1 O12 H12A 118.0 . .
H12B O12 H12A 86.9 . .
Zn1 O11 H11B 113.4 . .
Zn1 O11 H11A 102.9 . .
H11B O11 H11A 105.8 . .

loop_
_geom_bond_atom_site_label_1
_geom_bond_atom_site_label_2
_geom_bond_distance
_geom_bond_site_symmetry_2
Er1 O1 2.306(3) 1_545
Er1 O9 2.342(3) 3_665
Er1 O10 2.377(4) .
Er1 O12 2.374(3) .
Er1 O4 2.407(3) .
Er1 O5 2.418(4) .
Er1 O3 2.439(3) .
Er1 O6 2.465(3) .
Er1 O9 2.569(3) .
Er1 C12 2.766(4) .
Er1 C23 2.785(5) .
Er1 C25 2.864(5) .
Zn1 O11 2.090(3) .
Zn1 O8 2.097(3) 2_855
Zn1 N1 2.115(4) 2_645
Zn1 N4 2.144(4) .
Zn1 N2 2.180(4) 2_645
Zn1 N3 2.179(4) .
N3 C13 1.341(6) .
N3 C17 1.346(6) .
C21 C20 1.375(7) .
C21 C22 1.387(7) .
C21 H21 0.9300 .
C15 C16 1.386(6) .
C15 C14 1.387(7) .
C15 C23 1.509(6) .
O6 C23 1.247(6) .
C23 O5 1.254(6) .
N4 C22 1.342(6) .
N4 C18 1.341(5) .
C14 C13 1.374(7) .
C14 H14 0.9300 .
C13 H13 0.9300 .
C20 C19 1.392(6) .
C20 C24 1.520(6) .
C18 C19 1.391(6) .
C18 C17 1.500(6) .
C19 H19 0.9300 .
C17 C16 1.385(6) .
C16 H16 0.9300 .
O4 C12 1.244(6) .
O3 C12 1.264(6) .
C12 C8 1.508(6) .
C8 C9 1.380(6) .
C8 C7 1.392(6) .
C24 O7 1.235(6) .
C24 O8 1.260(5) .
O8 Zn1 2.097(3) 2_845
C6 N2 1.350(6) .
C6 C7 1.386(6) .
C6 C5 1.495(6) .
C7 H7 0.9300 .
C9 C10 1.372(7) .
C9 H9 0.9300 .
C10 N2 1.345(6) .
C10 H10 0.9300 .
N2 Zn1 2.180(4) 2_655
C5 N1 1.357(5) .
C5 C4 1.380(6) .
C3 C2 1.383(6) .
C3 C4 1.389(6) .
C3 C11 1.511(6) .
C4 H4 0.9300 .
C22 H22 0.9300 .
O9 C25 1.276(6) .
O9 Er1 2.342(3) 3_665
O1 C11 1.255(5) .
O1 Er1 2.306(3) 1_565
N1 C1 1.335(5) .
N1 Zn1 2.115(4) 2_655
O2 C11 1.253(6) .
C1 C2 1.372(6) .
C1 H1 0.9300 .
C2 H2 0.9300 .
O10 C25 1.245(6) .
C25 C26 1.481(7) .
C26 H26A 0.9600 .
C26 H26B 0.9600 .
C26 H26C 0.9600 .
O12 H12B 0.8087 .
O12 H12A 0.8921 .
O11 H11B 0.7325 .
O11 H11A 0.7830 .
